data_1547184
loop_
_publ_author_name
'Hamada Mohamed Ibrahim'
'Haider Behbehani'
'Mohamed H Elnagdi'

_publ_section_title
;
 Approaches towards the synthesis of a novel class of
 2-amino-5-arylazonicotinate, pyridazinone and pyrido[2,3-d]pyrimidine
 derivatives as potent antimicrobial agents
;
_journal_name_full 'Chemistry Central Journal'
_journal_page_first 123
_journal_paper_doi 10.1186/1752-153X-7-123
_journal_volume 7
_journal_year 2013
_chemical_formula_sum 'C15 H11 Cl N2 O2'
_chemical_formula_weight 286.71
_chemical_name_common Hamada_F4_20_05_12
_space_group_crystal_system triclinic
_space_group_IT_number 2
_space_group_name_Hall '-P 1'
_space_group_name_H-M_alt 'P -1'
_symmetry_space_group_name_Hall '-P 1'
_symmetry_space_group_name_H-M 'P -1'
_atom_sites_solution_hydrogens geom
_atom_sites_solution_primary direct
_atom_sites_solution_secondary difmap
_cell_angle_alpha 80.941(2)
_cell_angle_beta 85.3620(10)
_cell_angle_gamma 67.6940(10)
_cell_formula_units_Z 2
_cell_length_a 6.0147(2)
_cell_length_b 7.3767(2)
_cell_length_c 16.5968(4)
_cell_measurement_reflns_used 4832
_cell_measurement_temperature 296.(2)
_cell_measurement_theta_max 66.7446
_cell_measurement_theta_min 2.6967
_cell_volume 672.60(3)
_computing_cell_refinement 'SAINT V8.18C (Bruker AXS Inc., 2011)'
_computing_data_collection 'Bruker Instrument Service v2012.4.0.0'
_computing_data_reduction 'SAINT V8.18C (Bruker AXS Inc., 2011)'
_computing_structure_refinement 'SHELXL-97 (Sheldrick, 2008)'
_computing_structure_solution 'SHELXS-97 (Sheldrick, 2008)'
_diffrn_ambient_temperature 296.(2)
_diffrn_detector_area_resol_mean 8.3333
_diffrn_measured_fraction_theta_full 0.976
_diffrn_measured_fraction_theta_max 0.976
_diffrn_radiation_wavelength 1.54178
_diffrn_reflns_av_R_equivalents 0.0216
_diffrn_reflns_av_sigmaI/netI 0.0270
_diffrn_reflns_limit_h_max 7
_diffrn_reflns_limit_h_min -7
_diffrn_reflns_limit_k_max 8
_diffrn_reflns_limit_k_min -8
_diffrn_reflns_limit_l_max 19
_diffrn_reflns_limit_l_min -19
_diffrn_reflns_number 6985
_diffrn_reflns_theta_full 66.74
_diffrn_reflns_theta_max 66.74
_diffrn_reflns_theta_min 5.40
_exptl_absorpt_coefficient_mu 2.542
_exptl_absorpt_correction_T_max 0.67
_exptl_absorpt_correction_T_min 0.51
_exptl_absorpt_correction_type multi-scan
_exptl_absorpt_process_details 'SADABS V2008/1 (Bruker AXS Inc.)'
_exptl_crystal_colour 'clear light yellow'
_exptl_crystal_density_diffrn 1.416
_exptl_crystal_density_method 'not measured'
_exptl_crystal_description Block
_exptl_crystal_F_000 296
_exptl_crystal_size_max 0.200
_exptl_crystal_size_mid 0.180
_exptl_crystal_size_min 0.170
_refine_diff_density_max 0.143
_refine_diff_density_min -0.253
_refine_ls_extinction_method none
_refine_ls_goodness_of_fit_ref 1.063
_refine_ls_hydrogen_treatment mixed
_refine_ls_matrix_type full
_refine_ls_number_parameters 181
_refine_ls_number_reflns 2324
_refine_ls_number_restraints 0
_refine_ls_restrained_S_all 1.063
_refine_ls_R_factor_all 0.0379
_refine_ls_R_factor_gt 0.0359
_refine_ls_shift/su_max 0.000
_refine_ls_shift/su_mean 0.000
_refine_ls_structure_factor_coef Fsqd
_refine_ls_weighting_details 'calc w=1/[\s^2^(Fo^2^)+(0.0555P)^2^+0.1317P] where P=(Fo^2^+2Fc^2^)/3'
_refine_ls_weighting_scheme calc
_refine_ls_wR_factor_gt 0.1016
_refine_ls_wR_factor_ref 0.1035
_reflns_number_gt 2164
_reflns_number_total 2324
_reflns_threshold_expression >2sigma(I)
_cod_data_source_file 13065_2013_670_MOESM2_ESM.cif
_cod_data_source_block II
_cod_database_code 1547184

loop_
_space_group_symop_operation_xyz
'x, y, z'
'-x, -y, -z'

loop_
_atom_site_type_symbol
_atom_site_label
_atom_site_fract_x
_atom_site_fract_y
_atom_site_fract_z
_atom_site_U_iso_or_equiv
_atom_site_adp_type
_atom_site_calc_flag
_atom_site_refinement_flags
_atom_site_occupancy
_atom_site_disorder_assembly
_atom_site_disorder_group
Cl Cl1 0.63300(9) 0.79271(7) 0.39968(2) 0.07239(19) Uani d . 1 . .
N N2 0.5287(2) 0.72421(18) 0.80715(7) 0.0448(3) Uani d . 1 . .
O O2 1.13860(19) 0.52434(19) 0.76066(8) 0.0636(3) Uani d . 1 . .
N N1 0.3683(2) 0.75345(19) 0.86625(7) 0.0488(3) Uani d . 1 . .
H H3 0.4061 0.6916 0.9146 0.059 Uiso calc R 1 . .
O O1 0.7263(2) 0.5059(2) 0.96157(8) 0.0782(4) Uani d . 1 . .
C C1 0.7088(3) 0.7416(2) 0.50169(9) 0.0498(4) Uani d . 1 . .
C C2 0.5755(3) 0.6639(2) 0.55798(9) 0.0495(4) Uani d . 1 . .
H H11 0.4464 0.6402 0.5412 0.059 Uiso calc R 1 . .
C C3 0.6347(3) 0.6215(2) 0.63947(9) 0.0462(3) Uani d . 1 . .
H H2 0.543 0.5717 0.6776 0.055 Uiso calc R 1 . .
C C4 0.8305(2) 0.6529(2) 0.66458(9) 0.0441(3) Uani d . 1 . .
C C5 0.9220(3) 0.5891(2) 0.74968(10) 0.0474(3) Uani d . 1 . .
C C6 0.7538(3) 0.6037(2) 0.82031(9) 0.0476(4) Uani d . 1 . .
C C7 0.1316(3) 0.8880(2) 0.84991(9) 0.0454(3) Uani d . 1 . .
C C8 0.0701(3) 0.9929(2) 0.77342(10) 0.0567(4) Uani d . 1 . .
H H4 0.1855 0.9776 0.7315 0.068 Uiso calc R 1 . .
C C9 -0.1639(4) 1.1206(3) 0.75939(12) 0.0686(5) Uani d . 1 . .
H H5 -0.2061 1.1901 0.7076 0.082 Uiso calc R 1 . .
C C10 -0.3353(3) 1.1466(3) 0.82085(14) 0.0720(5) Uani d . 1 . .
H H1 -0.4925 1.2339 0.811 0.086 Uiso calc R 1 . .
C C12 -0.0403(3) 0.9112(3) 0.91208(10) 0.0586(4) Uani d . 1 . .
H H7 0.0002 0.8392 0.9636 0.07 Uiso calc R 1 . .
C C11 -0.2726(3) 1.0425(3) 0.89696(13) 0.0709(5) Uani d . 1 . .
H H6 -0.3879 1.0605 0.9389 0.085 Uiso calc R 1 . .
C C13 0.8470(3) 0.4961(3) 0.89868(11) 0.0659(5) Uani d . 1 . .
H H8 1.0088 0.4145 0.9012 0.079 Uiso calc R 1 . .
C C14 0.9608(3) 0.7326(3) 0.60638(10) 0.0541(4) Uani d . 1 . .
H H9 1.091 0.7558 0.6226 0.065 Uiso calc R 1 . .
C C15 0.9003(3) 0.7778(3) 0.52528(10) 0.0571(4) Uani d . 1 . .
H H10 0.9878 0.8319 0.4871 0.069 Uiso calc R 1 . .

loop_
_atom_site_aniso_label
_atom_site_aniso_U_11
_atom_site_aniso_U_22
_atom_site_aniso_U_33
_atom_site_aniso_U_12
_atom_site_aniso_U_13
_atom_site_aniso_U_23
Cl1 0.0862(4) 0.0826(3) 0.0428(3) -0.0274(3) -0.0034(2) -0.0020(2)
N2 0.0410(6) 0.0498(7) 0.0417(6) -0.0156(5) -0.0014(5) -0.0034(5)
O2 0.0377(6) 0.0793(8) 0.0655(8) -0.0129(6) -0.0076(5) -0.0055(6)
N1 0.0439(7) 0.0581(8) 0.0374(6) -0.0135(6) -0.0040(5) 0.0010(5)
O1 0.0617(8) 0.1060(11) 0.0498(7) -0.0223(7) -0.0081(6) 0.0194(7)
C1 0.0503(9) 0.0490(8) 0.0432(8) -0.0112(7) 0.0023(6) -0.0068(6)
C2 0.0421(8) 0.0582(9) 0.0484(8) -0.0182(7) 0.0001(6) -0.0100(7)
C3 0.0405(8) 0.0511(8) 0.0463(8) -0.0183(6) 0.0040(6) -0.0046(6)
C4 0.0352(7) 0.0447(7) 0.0474(8) -0.0097(6) 0.0015(6) -0.0068(6)
C5 0.0377(8) 0.0476(8) 0.0532(9) -0.0119(6) -0.0040(6) -0.0047(6)
C6 0.0418(8) 0.0516(8) 0.0461(8) -0.0153(6) -0.0062(6) 0.0004(6)
C7 0.0427(8) 0.0470(8) 0.0438(8) -0.0141(6) -0.0026(6) -0.0045(6)
C8 0.0546(9) 0.0587(9) 0.0480(9) -0.0150(8) -0.0027(7) 0.0033(7)
C9 0.0665(11) 0.0582(10) 0.0664(11) -0.0103(9) -0.0187(9) 0.0088(8)
C10 0.0482(10) 0.0588(11) 0.0960(15) -0.0051(8) -0.0115(9) -0.0064(10)
C12 0.0549(10) 0.0641(10) 0.0483(9) -0.0149(8) 0.0023(7) -0.0036(7)
C11 0.0517(10) 0.0742(12) 0.0775(13) -0.0145(9) 0.0148(9) -0.0150(10)
C13 0.0491(9) 0.0791(12) 0.0559(10) -0.0150(9) -0.0101(8) 0.0113(9)
C14 0.0414(8) 0.0664(10) 0.0574(9) -0.0247(7) 0.0045(6) -0.0083(7)
C15 0.0550(9) 0.0631(10) 0.0530(9) -0.0263(8) 0.0106(7) -0.0028(7)

loop_
_atom_type_symbol
_atom_type_description
_atom_type_scat_dispersion_real
_atom_type_scat_dispersion_imag
_atom_type_scat_source
C C 0.0181 0.0091 'International Tables Vol C Tables 4.2.6.8 and 6.1.1.4'
H H 0.0000 0.0000 'International Tables Vol C Tables 4.2.6.8 and 6.1.1.4'
N N 0.0311 0.0180 'International Tables Vol C Tables 4.2.6.8 and 6.1.1.4'
O O 0.0492 0.0322 'International Tables Vol C Tables 4.2.6.8 and 6.1.1.4'
Cl Cl 0.3639 0.7018 'International Tables Vol C Tables 4.2.6.8 and 6.1.1.4'

loop_
_geom_angle_atom_site_label_1
_geom_angle_atom_site_label_2
_geom_angle_atom_site_label_3
_geom_angle_site_symmetry_1
_geom_angle_site_symmetry_3
_geom_angle
N1 N2 C6 . . 121.06(12)
N2 N1 C7 . . 119.13(12)
N2 N1 H3 . . 120.4
C7 N1 H3 . . 120.4
C15 C1 C2 . . 121.00(14)
C15 C1 Cl1 . . 119.91(12)
C2 C1 Cl1 . . 119.09(12)
C1 C2 C3 . . 119.73(14)
C1 C2 H11 . . 120.1
C3 C2 H11 . . 120.1
C2 C3 C4 . . 120.35(14)
C2 C3 H2 . . 119.8
C4 C3 H2 . . 119.8
C3 C4 C14 . . 118.58(14)
C3 C4 C5 . . 123.25(13)
C14 C4 C5 . . 117.95(13)
O2 C5 C6 . . 119.76(14)
O2 C5 C4 . . 119.60(14)
C6 C5 C4 . . 120.65(12)
N2 C6 C13 . . 124.97(14)
N2 C6 C5 . . 116.29(13)
C13 C6 C5 . . 118.65(14)
C8 C7 C12 . . 120.11(15)
C8 C7 N1 . . 121.13(14)
C12 C7 N1 . . 118.75(14)
C9 C8 C7 . . 119.50(16)
C9 C8 H4 . . 120.3
C7 C8 H4 . . 120.3
C10 C9 C8 . . 120.89(17)
C10 C9 H5 . . 119.6
C8 C9 H5 . . 119.6
C9 C10 C11 . . 119.31(17)
C9 C10 H1 . . 120.3
C11 C10 H1 . . 120.3
C7 C12 C11 . . 119.36(16)
C7 C12 H7 . . 120.3
C11 C12 H7 . . 120.3
C10 C11 C12 . . 120.81(18)
C10 C11 H6 . . 119.6
C12 C11 H6 . . 119.6
O1 C13 C6 . . 123.91(16)
O1 C13 H8 . . 118.0
C6 C13 H8 . . 118.0
C15 C14 C4 . . 121.24(14)
C15 C14 H9 . . 119.4
C4 C14 H9 . . 119.4
C1 C15 C14 . . 119.08(14)
C1 C15 H10 . . 120.5
C14 C15 H10 . . 120.5

loop_
_geom_bond_atom_site_label_1
_geom_bond_atom_site_label_2
_geom_bond_site_symmetry_2
_geom_bond_distance
Cl1 C1 . 1.7349(15)
N2 N1 . 1.3021(18)
N2 C6 . 1.3205(19)
O2 C5 . 1.2235(18)
N1 C7 . 1.4107(19)
N1 H3 . 0.86
O1 C13 . 1.218(2)
C1 C15 . 1.375(2)
C1 C2 . 1.380(2)
C2 C3 . 1.383(2)
C2 H11 . 0.93
C3 C4 . 1.389(2)
C3 H2 . 0.93
C4 C14 . 1.394(2)
C4 C5 . 1.496(2)
C5 C6 . 1.475(2)
C6 C13 . 1.446(2)
C7 C8 . 1.377(2)
C7 C12 . 1.383(2)
C8 C9 . 1.378(2)
C8 H4 . 0.93
C9 C10 . 1.372(3)
C9 H5 . 0.93
C10 C11 . 1.371(3)
C10 H1 . 0.93
C12 C11 . 1.380(3)
C12 H7 . 0.93
C11 H6 . 0.93
C13 H8 . 0.93
C14 C15 . 1.379(2)
C14 H9 . 0.93
C15 H10 . 0.93

loop_
_geom_torsion_atom_site_label_1
_geom_torsion_atom_site_label_2
_geom_torsion_atom_site_label_3
_geom_torsion_atom_site_label_4
_geom_torsion_site_symmetry_1
_geom_torsion_site_symmetry_2
_geom_torsion_site_symmetry_3
_geom_torsion_site_symmetry_4
_geom_torsion
C6 N2 N1 C7 . . . . 178.12(13)
C15 C1 C2 C3 . . . . 0.0(2)
Cl1 C1 C2 C3 . . . . 179.66(11)
C1 C2 C3 C4 . . . . -1.3(2)
C2 C3 C4 C14 . . . . 1.7(2)
C2 C3 C4 C5 . . . . -172.76(14)
C3 C4 C5 O2 . . . . 142.18(16)
C14 C4 C5 O2 . . . . -32.3(2)
C3 C4 C5 C6 . . . . -37.9(2)
C14 C4 C5 C6 . . . . 147.64(15)
N1 N2 C6 C13 . . . . -0.9(2)
N1 N2 C6 C5 . . . . -177.30(13)
O2 C5 C6 N2 . . . . 160.97(14)
C4 C5 C6 N2 . . . . -19.0(2)
O2 C5 C6 C13 . . . . -15.7(2)
C4 C5 C6 C13 . . . . 164.38(15)
N2 N1 C7 C8 . . . . -2.1(2)
N2 N1 C7 C12 . . . . 177.02(14)
C12 C7 C8 C9 . . . . -0.1(3)
N1 C7 C8 C9 . . . . 178.95(16)
C7 C8 C9 C10 . . . . 0.9(3)
C8 C9 C10 C11 . . . . -0.6(3)
C8 C7 C12 C11 . . . . -0.9(3)
N1 C7 C12 C11 . . . . 179.95(16)
C9 C10 C11 C12 . . . . -0.5(3)
C7 C12 C11 C10 . . . . 1.3(3)
N2 C6 C13 O1 . . . . -0.2(3)
C5 C6 C13 O1 . . . . 176.11(18)
C3 C4 C14 C15 . . . . -0.8(2)
C5 C4 C14 C15 . . . . 173.98(14)
C2 C1 C15 C14 . . . . 0.9(2)
Cl1 C1 C15 C14 . . . . -178.74(13)
C4 C14 C15 C1 . . . . -0.5(3)
